data_4509059
loop_
_publ_author_name
'Ojala, William H.'
'Lystad, Kendra M.'
'Deal, Tera L.'
'Engebretson, Jessica E.'
'Spude, Jill M.'
'Balidemaj, Barjeta'
'Ojala, Charles R.'

_publ_section_title
;
 Bridge Orientation as a Selector of Intermolecular Interactions in a
 Series of Crystalline Isomeric Benzylideneanilines
;
_journal_issue 2
_journal_name_full 'Crystal Growth &amp; Design'
_journal_page_first 964
_journal_paper_doi 10.1021/cg8007443
_journal_volume 9
_journal_year 2009
_chemical_formula_moiety 'C14 H9 I N2'
_chemical_formula_sum 'C14 H9 I N2'
_chemical_formula_weight 332.13
_chemical_melting_point 422.5(15)
_chemical_name_systematic
; 
 N-(2-cyanobenzylidene)-4-iodoaniline 
;
_space_group_IT_number 2
_symmetry_cell_setting triclinic
_symmetry_space_group_name_Hall '-P 1'
_symmetry_space_group_name_H-M 'P -1'
_atom_sites_solution_hydrogens geom
_atom_sites_solution_primary direct
_atom_sites_solution_secondary difmap
_audit_creation_method SHELXL-97
_audit_update_record
;
2008-01-07 # Formatted by publCIF
;
_cell_angle_alpha 70.583(1)
_cell_angle_beta 88.690(2)
_cell_angle_gamma 83.109(2)
_cell_formula_units_Z 2
_cell_length_a 4.1333(4)
_cell_length_b 11.5489(12)
_cell_length_c 13.6092(14)
_cell_measurement_reflns_used 2151
_cell_measurement_temperature 173(2)
_cell_measurement_theta_max 27.482
_cell_measurement_theta_min 2.838
_cell_volume 608.16(11)
_computing_cell_refinement 'SAINTPLUS, Bruker'
_computing_data_collection 'SMART, Bruker'
_computing_data_reduction 'SAINTPLUS, Bruker'
_computing_publication_material 'SHELXL97 (Sheldrick, 1997)'
_computing_structure_refinement 'SHELXL-97 (Sheldrick, 1997)'
_computing_structure_solution 'SIR97 (Altomare et al., 1999)'
_diffrn_ambient_temperature 173(2)
_diffrn_measured_fraction_theta_full 0.977
_diffrn_measured_fraction_theta_max 0.977
_diffrn_measurement_device_type 'Bruker SMART Platform CCD'
_diffrn_measurement_method 'area detector, omega scans per phi'
_diffrn_radiation_monochromator graphite
_diffrn_radiation_source 'fine-focus sealed tube'
_diffrn_radiation_type MoK\a
_diffrn_radiation_wavelength 0.71069
_diffrn_reflns_av_R_equivalents 0.0217
_diffrn_reflns_av_sigmaI/netI 0.0208
_diffrn_reflns_limit_h_max 5
_diffrn_reflns_limit_h_min -5
_diffrn_reflns_limit_k_max 14
_diffrn_reflns_limit_k_min -14
_diffrn_reflns_limit_l_max 17
_diffrn_reflns_limit_l_min -17
_diffrn_reflns_number 7134
_diffrn_reflns_theta_full 27.48
_diffrn_reflns_theta_max 27.48
_diffrn_reflns_theta_min 1.59
_exptl_absorpt_coefficient_mu 2.610
_exptl_absorpt_correction_T_max 0.592
_exptl_absorpt_correction_T_min 0.314
_exptl_absorpt_correction_type multi-scan
_exptl_absorpt_process_details 'SADABS (Blessing, 1995)'
_exptl_crystal_colour yellow
_exptl_crystal_density_diffrn 1.814
_exptl_crystal_density_method 'not measured'
_exptl_crystal_description needle
_exptl_crystal_F_000 320
_exptl_crystal_size_max 0.52
_exptl_crystal_size_mid 0.38
_exptl_crystal_size_min 0.20
_refine_diff_density_max 0.822
_refine_diff_density_min -0.558
_refine_diff_density_rms 0.073
_refine_ls_extinction_method none
_refine_ls_goodness_of_fit_ref 1.055
_refine_ls_hydrogen_treatment constr
_refine_ls_matrix_type full
_refine_ls_number_parameters 154
_refine_ls_number_reflns 2740
_refine_ls_number_restraints 0
_refine_ls_restrained_S_all 1.055
_refine_ls_R_factor_all 0.0199
_refine_ls_R_factor_gt 0.0188
_refine_ls_shift/su_max 0.001
_refine_ls_shift/su_mean 0.000
_refine_ls_structure_factor_coef Fsqd
_refine_ls_weighting_details 'calc w=1/[\s\^2\^(Fo\^2\^)+(0.0272P)\^2\^+0.2495P], P=(Fo\^2\^+2Fc\^2\^)/3'
_refine_ls_weighting_scheme calc
_refine_ls_wR_factor_gt 0.0486
_refine_ls_wR_factor_ref 0.0492
_reflns_number_gt 2621
_reflns_number_total 2740
_reflns_threshold_expression I>2\s(I)
_cod_data_source_file cg8007443sup1.cif
_cod_data_source_block 4a
_cod_depositor_comments
;
The following automatic conversions were performed:

'_chemical_melting_point' value '421-424' was changed to '422.5(15)'
- the average value was taken and precision was estimated.

Automatic conversion script
Id: cif_fix_values 1891 2012-01-12 08:04:46Z andrius 
;
_cod_database_code 4509059

loop_
_symmetry_equiv_pos_as_xyz
'x, y, z'
'-x, -y, -z'

loop_
_atom_site_label
_atom_site_type_symbol
_atom_site_fract_x
_atom_site_fract_y
_atom_site_fract_z
_atom_site_U_iso_or_equiv
_atom_site_adp_type
_atom_site_occupancy
_atom_site_symmetry_multiplicity
_atom_site_calc_flag
_atom_site_refinement_flags
C1 C 0.3671(4) 0.28901(17) 0.05951(14) 0.0251(3) Uani 1 1 d .
C2 C 0.5179(5) 0.16879(18) 0.07791(15) 0.0281(4) Uani 1 1 d .
H2 H 0.5232 0.1103 0.1463 0.034 Uiso 1 1 calc R
C3 C 0.6602(5) 0.13389(18) -0.00296(15) 0.0289(4) Uani 1 1 d .
H3 H 0.7637 0.0520 0.0102 0.035 Uiso 1 1 calc R
C4 C 0.6506(4) 0.21919(18) -0.10333(14) 0.0260(4) Uani 1 1 d .
C5 C 0.5020(5) 0.33882(18) -0.12253(15) 0.0303(4) Uani 1 1 d .
H5 H 0.4948 0.3966 -0.1913 0.036 Uiso 1 1 calc R
C6 C 0.3633(5) 0.37449(18) -0.04157(16) 0.0309(4) Uani 1 1 d .
H6 H 0.2657 0.4571 -0.0548 0.037 Uiso 1 1 calc R
C7 C -0.0390(4) 0.29361(17) 0.30244(14) 0.0247(3) Uani 1 1 d .
C8 C -0.1883(5) 0.21032(17) 0.38591(14) 0.0260(4) Uani 1 1 d .
C9 C -0.3057(5) 0.24379(18) 0.47104(15) 0.0303(4) Uani 1 1 d .
H9 H -0.4051 0.1867 0.5271 0.036 Uiso 1 1 calc R
C10 C -0.2752(5) 0.36137(19) 0.47260(16) 0.0327(4) Uani 1 1 d .
H10 H -0.3532 0.3849 0.5302 0.039 Uiso 1 1 calc R
C11 C -0.1317(5) 0.44455(19) 0.39068(17) 0.0332(4) Uani 1 1 d .
H11 H -0.1138 0.5252 0.3922 0.040 Uiso 1 1 calc R
C12 C -0.0134(5) 0.41149(18) 0.30618(15) 0.0294(4) Uani 1 1 d .
H12 H 0.0855 0.4695 0.2506 0.035 Uiso 1 1 calc R
C13 C 0.0927(5) 0.25621(17) 0.21468(14) 0.0259(4) Uani 1 1 d .
H13 H 0.0756 0.1750 0.2144 0.031 Uiso 1 1 calc R
C14 C -0.2279(5) 0.08884(19) 0.38330(15) 0.0310(4) Uani 1 1 d .
I1 I 0.87020(3) 0.166171(12) -0.224807(9) 0.03242(6) Uani 1 1 d .
N1 N 0.2290(4) 0.33108(15) 0.13923(13) 0.0287(3) Uani 1 1 d .
N2 N -0.2616(6) -0.00679(18) 0.37957(16) 0.0436(5) Uani 1 1 d .

loop_
_atom_site_aniso_label
_atom_site_aniso_U_11
_atom_site_aniso_U_22
_atom_site_aniso_U_33
_atom_site_aniso_U_23
_atom_site_aniso_U_13
_atom_site_aniso_U_12
C1 0.0261(8) 0.0277(9) 0.0226(8) -0.0089(7) 0.0026(7) -0.0064(7)
C2 0.0295(9) 0.0281(9) 0.0227(8) -0.0037(7) 0.0016(7) -0.0022(7)
C3 0.0287(9) 0.0286(9) 0.0276(9) -0.0083(7) 0.0013(7) 0.0010(7)
C4 0.0227(8) 0.0341(9) 0.0232(8) -0.0114(7) 0.0034(7) -0.0057(7)
C5 0.0352(10) 0.0303(9) 0.0223(9) -0.0041(7) 0.0036(7) -0.0062(8)
C6 0.0378(10) 0.0247(9) 0.0281(9) -0.0062(7) 0.0035(8) -0.0038(8)
C7 0.0251(8) 0.0265(8) 0.0218(8) -0.0072(7) -0.0015(7) -0.0021(7)
C8 0.0276(9) 0.0260(9) 0.0238(8) -0.0073(7) -0.0001(7) -0.0030(7)
C9 0.0336(10) 0.0315(9) 0.0238(9) -0.0070(7) 0.0037(7) -0.0034(8)
C10 0.0386(11) 0.0344(10) 0.0262(9) -0.0137(8) 0.0023(8) 0.0012(8)
C11 0.0401(11) 0.0277(9) 0.0343(10) -0.0137(8) -0.0006(8) -0.0031(8)
C12 0.0345(10) 0.0271(9) 0.0260(9) -0.0072(7) 0.0016(7) -0.0060(7)
C13 0.0270(9) 0.0277(9) 0.0243(8) -0.0096(7) 0.0006(7) -0.0052(7)
C14 0.0380(10) 0.0315(10) 0.0234(9) -0.0078(7) 0.0070(8) -0.0089(8)
I1 0.02855(8) 0.04443(9) 0.02601(8) -0.01455(6) 0.00550(5) -0.00364(5)
N1 0.0333(9) 0.0279(8) 0.0250(8) -0.0088(6) 0.0030(6) -0.0044(6)
N2 0.0621(13) 0.0358(10) 0.0367(10) -0.0138(8) 0.0145(9) -0.0176(9)

loop_
_atom_type_symbol
_atom_type_description
_atom_type_scat_dispersion_real
_atom_type_scat_dispersion_imag
_atom_type_scat_source
C C 0.0033 0.0016 'International Tables Vol C Tables 4.2.6.8 and 6.1.1.4'
H H 0.0000 0.0000 'International Tables Vol C Tables 4.2.6.8 and 6.1.1.4'
N N 0.0061 0.0033 'International Tables Vol C Tables 4.2.6.8 and 6.1.1.4'
I I -0.4742 1.8119 'International Tables Vol C Tables 4.2.6.8 and 6.1.1.4'

loop_
_geom_angle_atom_site_label_1
_geom_angle_atom_site_label_2
_geom_angle_atom_site_label_3
_geom_angle
C2 C1 C6 119.12(18)
C2 C1 N1 123.07(17)
C6 C1 N1 117.75(17)
C3 C2 C1 120.54(17)
C3 C2 H2 120
C1 C2 H2 120
C2 C3 C4 119.78(17)
C2 C3 H3 120.
C4 C3 H3 120.
C5 C4 C3 120.20(18)
C5 C4 I1 120.26(14)
C3 C4 I1 119.53(14)
C4 C5 C6 120.15(18)
C4 C5 H5 120
C6 C5 H5 120
C5 C6 C1 120.19(18)
C5 C6 H6 120
C1 C6 H6 120
C12 C7 C8 118.26(17)
C12 C7 C13 121.00(17)
C8 C7 C13 120.73(17)
C9 C8 C7 121.16(17)
C9 C8 C14 119.00(17)
C7 C8 C14 119.83(17)
C10 C9 C8 119.15(18)
C10 C9 H9 120.
C8 C9 H9 120.
C11 C10 C9 120.31(19)
C11 C10 H10 120
C9 C10 H10 120
C10 C11 C12 120.71(19)
C10 C11 H11 120
C12 C11 H11 120
C11 C12 C7 120.40(18)
C11 C12 H12 120
C7 C12 H12 120
N1 C13 C7 120.94(17)
N1 C13 H13 120
C7 C13 H13 120
N2 C14 C8 178.9(2)
C13 N1 C1 118.90(17)

loop_
_geom_bond_atom_site_label_1
_geom_bond_atom_site_label_2
_geom_bond_distance
C1 C2 1.395(3)
C1 C6 1.400(3)
C1 N1 1.412(2)
C2 C3 1.389(3)
C2 H2 0.95
C3 C4 1.391(3)
C3 H3 0.95
C4 C5 1.385(3)
C4 I1 2.0983(19)
C5 C6 1.389(3)
C5 H5 0.95
C6 H6 0.95
C7 C12 1.396(3)
C7 C8 1.407(3)
C7 C13 1.472(3)
C8 C9 1.398(3)
C8 C14 1.444(3)
C9 C10 1.386(3)
C9 H9 0.95
C10 C11 1.383(3)
C10 H10 0.95
C11 C12 1.389(3)
C11 H11 0.95
C12 H12 0.95
C13 N1 1.273(3)
C13 H13 0.95
C14 N2 1.147(3)

loop_
_geom_torsion_atom_site_label_1
_geom_torsion_atom_site_label_2
_geom_torsion_atom_site_label_3
_geom_torsion_atom_site_label_4
_geom_torsion
C6 C1 C2 C3 -0.5(3)
N1 C1 C2 C3 -177.59(18)
C1 C2 C3 C4 -0.4(3)
C2 C3 C4 C5 0.5(3)
C2 C3 C4 I1 179.42(14)
C3 C4 C5 C6 0.4(3)
I1 C4 C5 C6 -178.53(15)
C4 C5 C6 C1 -1.3(3)
C2 C1 C6 C5 1.4(3)
N1 C1 C6 C5 178.62(18)
C12 C7 C8 C9 -0.6(3)
C13 C7 C8 C9 178.15(18)
C12 C7 C8 C14 178.14(18)
C13 C7 C8 C14 -3.1(3)
C7 C8 C9 C10 0.3(3)
C14 C8 C9 C10 -178.44(19)
C8 C9 C10 C11 0.3(3)
C9 C10 C11 C12 -0.6(3)
C10 C11 C12 C7 0.3(3)
C8 C7 C12 C11 0.3(3)
C13 C7 C12 C11 -178.43(18)
C12 C7 C13 N1 -1.0(3)
C8 C7 C13 N1 -179.71(18)
C7 C13 N1 C1 176.67(17)
C2 C1 N1 C13 -34.8(3)
C6 C1 N1 C13 148.04(19)
